data_7035861
loop_
_publ_author_name
'Hawes, Chris S.'
'Chilton, Nicholas F.'
'Moubaraki, Boujemaa'
'Knowles, Gregory P.'
'Chaffee, Alan L.'
'Murray, Keith S.'
'Batten, Stuart R.'
'Turner, David R.'

_publ_section_title
;
 Coordination polymers from a highly flexible alkyldiamine-derived ligand:
 structure, magnetism and gas adsorption studies.
;
_journal_issue 40
_journal_name_full 'Dalton transactions (Cambridge, England : 2003)'
_journal_page_first 17494
_journal_page_last 17507
_journal_paper_doi 10.1039/c5dt02323h
_journal_volume 44
_journal_year 2015
_chemical_formula_moiety 'C34 H32 N2 O8'
_chemical_formula_sum 'C34 H32 N2 O8'
_chemical_formula_weight 596.61
_space_group_crystal_system triclinic
_space_group_IT_number 2
_space_group_name_Hall '-P 1'
_space_group_name_H-M_alt 'P -1'
_symmetry_space_group_name_Hall '-P 1'
_symmetry_space_group_name_H-M 'P -1'
_atom_sites_solution_hydrogens mixed
_atom_sites_solution_primary direct
_audit_creation_date 2015-02-06
_audit_creation_method
;
Olex2 1.2
(compiled 2015.01.26 svn.r3150 for OlexSys, GUI svn.r4998)
;
_audit_update_record
;
2015-07-14 deposited with the CCDC.
2015-07-16 downloaded from the CCDC.
;
_cell_angle_alpha 91.24(3)
_cell_angle_beta 94.48(3)
_cell_angle_gamma 94.64(3)
_cell_formula_units_Z 2
_cell_length_a 6.8880(14)
_cell_length_b 9.5160(19)
_cell_length_c 22.333(5)
_cell_measurement_reflns_used 6926
_cell_measurement_temperature 100(2)
_cell_measurement_theta_max 27.99
_cell_measurement_theta_min 0.915
_cell_volume 1454.0(5)
_computing_cell_refinement 'XDS (Kabsch, 1993)'
_computing_data_collection 'BluIce (McPhillips, 2002)'
_computing_data_reduction 'XDS (Kabsch, 1993)'
_computing_molecular_graphics 'Olex2 (Dolomanov et al., 2009)'
_computing_publication_material 'Olex2 (Dolomanov et al., 2009)'
_computing_structure_refinement 'SHELXL-2014 (Sheldrick, 2014)'
_computing_structure_solution 'SHELXS-97 (Sheldrick, 1997)'
_diffrn_ambient_temperature 100
_diffrn_measured_fraction_theta_full 0.996
_diffrn_measured_fraction_theta_max 0.990
_diffrn_measurement_device_type Synchrotron
_diffrn_measurement_method 'Phi Scan'
_diffrn_radiation_monochromator 'Silicon Double Crystal'
_diffrn_radiation_type Synchrotron
_diffrn_radiation_wavelength 0.7109
_diffrn_reflns_av_R_equivalents 0.0754
_diffrn_reflns_av_unetI/netI 0.0539
_diffrn_reflns_laue_measured_fraction_full 0.996
_diffrn_reflns_laue_measured_fraction_max 0.990
_diffrn_reflns_limit_h_max 9
_diffrn_reflns_limit_h_min -9
_diffrn_reflns_limit_k_max 12
_diffrn_reflns_limit_k_min -12
_diffrn_reflns_limit_l_max 29
_diffrn_reflns_limit_l_min -29
_diffrn_reflns_number 27935
_diffrn_reflns_point_group_measured_fraction_full 0.996
_diffrn_reflns_point_group_measured_fraction_max 0.990
_diffrn_reflns_theta_full 26.000
_diffrn_reflns_theta_max 27.992
_diffrn_reflns_theta_min 0.915
_diffrn_source 'Australian Synchrotron'
_diffrn_standards_number 0
_exptl_absorpt_coefficient_mu 0.098
_exptl_absorpt_correction_type multi-scan
_exptl_absorpt_process_details 'XScale within XDS'
_exptl_crystal_colour colourless
_exptl_crystal_density_diffrn 1.363
_exptl_crystal_density_method 'not measured'
_exptl_crystal_description block
_exptl_crystal_F_000 628
_exptl_crystal_size_max 0.05
_exptl_crystal_size_mid 0.02
_exptl_crystal_size_min 0.02
_refine_diff_density_max 0.337
_refine_diff_density_min -0.384
_refine_diff_density_rms 0.064
_refine_ls_extinction_method none
_refine_ls_goodness_of_fit_ref 1.035
_refine_ls_hydrogen_treatment mixed
_refine_ls_matrix_type full
_refine_ls_number_parameters 409
_refine_ls_number_reflns 6926
_refine_ls_number_restraints 4
_refine_ls_restrained_S_all 1.037
_refine_ls_R_factor_all 0.0605
_refine_ls_R_factor_gt 0.0507
_refine_ls_shift/su_max 0.000
_refine_ls_shift/su_mean 0.000
_refine_ls_structure_factor_coef Fsqd
_refine_ls_weighting_details 'w=1/[\s^2^(Fo^2^)+(0.0810P)^2^+0.4400P] where P=(Fo^2^+2Fc^2^)/3'
_refine_ls_weighting_scheme calc
_refine_ls_wR_factor_gt 0.1344
_refine_ls_wR_factor_ref 0.1421
_reflns_Friedel_coverage 0.000
_reflns_number_gt 5785
_reflns_number_total 6926
_reflns_threshold_expression 'I > 2\s(I)'
_cod_data_source_file c5dt02323h2.cif
_cod_data_source_block L1
_cod_depositor_comments
;
The following automatic conversions were performed:

'_exptl_absorpt_correction_type' value 'Multi-Scan' changed to
'multi-scan' according to
/usr/data/users/saulius/crontab/automatic-downloads/rss-feeds/RSC/lib/dictionaries/cif_core.dic
dictionary named 'cif_core.dic' version 2.4.2 from 2011-04-26.

Automatic conversion script
Id: cif_fix_values 3271 2015-04-21 07:52:19Z andrius 

 Adding full bibliography for 7035861--7035865.cif.
;
_cod_database_code 7035861
_shelxl_version_number 2014/6
_shelx_space_group_comment
;
The symmetry employed for this shelxl refinement is uniquely defined
by the following loop, which should always be used as a source of
symmetry information in preference to the above space-group names.
They are only intended as comments.
;
_olex2_refinement_description
;
1. Fixed Uiso
 At 1.2 times of:
  All C(H) groups, {H35A,H35B} of C35, {H10A,H10B} of C10, {H12A,H12B} of C12,
   {H25A,H25B} of C25, {H23A,H23B} of C23, {H22A,H22B} of C22
 At 1.5 times of:
  All O(H) groups, {H1,H33} of C30
2. Restrained distances
 H1-O1
 0.84 with sigma of 0.02
 H33-O33
 0.84 with sigma of 0.02
 H20-O20
 0.84 with sigma of 0.02
 O43-H43
 0.84 with sigma of 0.02
3.a Secondary CH2 refined with riding coordinates:
 C10(H10A,H10B), C12(H12A,H12B), C22(H22A,H22B), C23(H23A,H23B), C25(H25A,
 H25B), C35(H35A,H35B)
3.b Aromatic/amide H refined with riding coordinates:
 C5(H5), C6(H6), C8(H8), C9(H9), C14(H14), C15(H15), C17(H17), C18(H18),
 C27(H27), C28(H28), C30(H30), C31(H31), C37(H37), C38(H38), C40(H40), C41(H41)
;
_olex2_submission_special_instructions 'No special instructions were received'

loop_
_space_group_symop_operation_xyz
'x, y, z'
'-x, -y, -z'

loop_
_atom_site_label
_atom_site_type_symbol
_atom_site_fract_x
_atom_site_fract_y
_atom_site_fract_z
_atom_site_U_iso_or_equiv
_atom_site_adp_type
_atom_site_occupancy
_atom_site_site_symmetry_order
_atom_site_calc_flag
_atom_site_refinement_flags_posn
O1 O 0.64983(16) 1.11225(12) 0.04432(5) 0.0255(2) Uani 1 1 d D
C2 C 0.7336(2) 1.04430(14) 0.08602(6) 0.0192(3) Uani 1 1 d .
O3 O 0.91716(16) 1.04200(13) 0.09438(5) 0.0308(3) Uani 1 1 d .
C4 C 0.6083(2) 0.96625(14) 0.12728(6) 0.0178(3) Uani 1 1 d .
C5 C 0.4063(2) 0.94829(14) 0.11418(6) 0.0184(3) Uani 1 1 d .
H5 H 0.3489 0.9824 0.0778 0.022 Uiso 1 1 calc R
C6 C 0.2893(2) 0.88027(14) 0.15452(6) 0.0182(3) Uani 1 1 d .
H6 H 0.1522 0.8658 0.1450 0.022 Uiso 1 1 calc R
C7 C 0.37122(19) 0.83304(13) 0.20879(6) 0.0159(3) Uani 1 1 d .
C8 C 0.5742(2) 0.84866(14) 0.22086(6) 0.0176(3) Uani 1 1 d .
H8 H 0.6318 0.8142 0.2571 0.021 Uiso 1 1 calc R
C9 C 0.6920(2) 0.91396(14) 0.18041(6) 0.0184(3) Uani 1 1 d .
H9 H 0.8299 0.9232 0.1888 0.022 Uiso 1 1 calc R
C10 C 0.2418(2) 0.77305(14) 0.25568(6) 0.0176(3) Uani 1 1 d .
H10A H 0.2201 0.8490 0.2848 0.021 Uiso 1 1 calc R
H10B H 0.1132 0.7375 0.2358 0.021 Uiso 1 1 calc R
N11 N 0.32888(17) 0.65862(11) 0.28773(5) 0.0161(2) Uani 1 1 d .
C12 C 0.2421(2) 0.63192(14) 0.34451(6) 0.0184(3) Uani 1 1 d .
H12A H 0.1075 0.5872 0.3362 0.022 Uiso 1 1 calc R
H12B H 0.2342 0.7226 0.3664 0.022 Uiso 1 1 calc R
C13 C 0.3610(2) 0.53686(14) 0.38339(6) 0.0172(3) Uani 1 1 d .
C14 C 0.5592(2) 0.57500(14) 0.39844(6) 0.0185(3) Uani 1 1 d .
H14 H 0.6166 0.6618 0.3852 0.022 Uiso 1 1 calc R
C15 C 0.6730(2) 0.48786(14) 0.43250(6) 0.0181(3) Uani 1 1 d .
H15 H 0.8080 0.5143 0.4422 0.022 Uiso 1 1 calc R
C16 C 0.5880(2) 0.36052(14) 0.45262(6) 0.0171(3) Uani 1 1 d .
C17 C 0.3892(2) 0.32329(14) 0.43933(6) 0.0192(3) Uani 1 1 d .
H17 H 0.3305 0.2382 0.4538 0.023 Uiso 1 1 calc R
C18 C 0.2773(2) 0.41140(14) 0.40475(6) 0.0186(3) Uani 1 1 d .
H18 H 0.1419 0.3857 0.3955 0.022 Uiso 1 1 calc R
C19 C 0.7121(2) 0.26727(14) 0.48812(6) 0.0179(3) Uani 1 1 d .
O20 O 0.62062(16) 0.15842(11) 0.51111(5) 0.0235(2) Uani 1 1 d D
H20 H 0.702(3) 0.112(2) 0.5336(9) 0.035 Uiso 1 1 d DR
O21 O 0.89219(16) 0.29296(12) 0.49452(5) 0.0270(2) Uani 1 1 d .
C22 C 0.3245(2) 0.53094(14) 0.24913(6) 0.0177(3) Uani 1 1 d .
H22A H 0.2749 0.5524 0.2078 0.021 Uiso 1 1 calc R
H22B H 0.2331 0.4567 0.2642 0.021 Uiso 1 1 calc R
C23 C 0.52700(19) 0.47533(13) 0.24747(6) 0.0167(3) Uani 1 1 d .
H23A H 0.6159 0.5494 0.2312 0.020 Uiso 1 1 calc R
H23B H 0.5781 0.4592 0.2892 0.020 Uiso 1 1 calc R
N24 N 0.53332(17) 0.34511(11) 0.21192(5) 0.0160(2) Uani 1 1 d .
C25 C 0.45993(19) 0.35465(14) 0.14895(6) 0.0170(3) Uani 1 1 d .
H25A H 0.3247 0.3834 0.1470 0.020 Uiso 1 1 calc R
H25B H 0.4568 0.2607 0.1288 0.020 Uiso 1 1 calc R
C26 C 0.5865(2) 0.45973(14) 0.11643(6) 0.0175(3) Uani 1 1 d .
C27 C 0.5051(2) 0.55904(15) 0.07960(6) 0.0208(3) Uani 1 1 d .
H27 H 0.3678 0.5654 0.0770 0.025 Uiso 1 1 calc R
C28 C 0.6217(2) 0.64932(15) 0.04650(6) 0.0210(3) Uani 1 1 d .
H28 H 0.5636 0.7159 0.0212 0.025 Uiso 1 1 calc R
C29 C 0.8221(2) 0.64207(15) 0.05046(6) 0.0193(3) Uani 1 1 d .
C30 C 0.9055(2) 0.5448(2) 0.08842(8) 0.0335(4) Uani 1 1 d .
H30 H 1.0432 0.5404 0.0920 0.040 Uiso 1 1 calc R
H1 H 0.728(3) 1.164(2) 0.0215(10) 0.050 Uiso 1 1 d DR
H33 H 0.947(3) 0.856(2) -0.0489(9) 0.050 Uiso 1 1 d DR
C31 C 0.7887(2) 0.45493(19) 0.12081(8) 0.0321(4) Uani 1 1 d .
H31 H 0.8470 0.3890 0.1464 0.039 Uiso 1 1 calc R
C32 C 0.9464(2) 0.73380(15) 0.01378(6) 0.0198(3) Uani 1 1 d .
O33 O 0.86230(17) 0.81087(13) -0.02460(5) 0.0317(3) Uani 1 1 d D
O34 O 1.12950(16) 0.73019(14) 0.02093(5) 0.0315(3) Uani 1 1 d .
C35 C 0.45037(19) 0.22103(13) 0.24094(6) 0.0170(3) Uani 1 1 d .
H35A H 0.4155 0.1447 0.2102 0.020 Uiso 1 1 calc R
H35B H 0.3286 0.2442 0.2584 0.020 Uiso 1 1 calc R
C36 C 0.58761(19) 0.16795(13) 0.29007(6) 0.0164(3) Uani 1 1 d .
C37 C 0.7902(2) 0.19155(14) 0.28981(6) 0.0193(3) Uani 1 1 d .
H37 H 0.8447 0.2526 0.2613 0.023 Uiso 1 1 calc R
C38 C 0.9125(2) 0.12643(14) 0.33090(6) 0.0197(3) Uani 1 1 d .
H38 H 1.0502 0.1438 0.3306 0.024 Uiso 1 1 calc R
C39 C 0.8338(2) 0.03538(14) 0.37270(6) 0.0171(3) Uani 1 1 d .
C40 C 0.6314(2) 0.01506(14) 0.37455(6) 0.0177(3) Uani 1 1 d .
H40 H 0.5767 -0.0447 0.4035 0.021 Uiso 1 1 calc R
C41 C 0.51069(19) 0.08253(14) 0.33388(6) 0.0174(3) Uani 1 1 d .
H41 H 0.3731 0.0703 0.3359 0.021 Uiso 1 1 calc R
C42 C 0.9648(2) -0.04085(14) 0.41383(6) 0.0179(3) Uani 1 1 d .
O43 O 0.87706(16) -0.13106(12) 0.44778(5) 0.0267(2) Uani 1 1 d D
H43 H 0.958(3) -0.184(2) 0.4667(9) 0.040 Uiso 1 1 d DR
O44 O 1.14542(15) -0.02044(11) 0.41473(5) 0.0231(2) Uani 1 1 d .

loop_
_atom_site_aniso_label
_atom_site_aniso_U_11
_atom_site_aniso_U_22
_atom_site_aniso_U_33
_atom_site_aniso_U_23
_atom_site_aniso_U_13
_atom_site_aniso_U_12
O1 0.0246(5) 0.0298(5) 0.0233(5) 0.0143(4) 0.0033(4) 0.0048(4)
C2 0.0200(6) 0.0198(6) 0.0186(6) 0.0043(5) 0.0035(5) 0.0045(5)
O3 0.0197(5) 0.0409(6) 0.0343(6) 0.0203(5) 0.0069(4) 0.0074(5)
C4 0.0209(7) 0.0159(6) 0.0176(6) 0.0041(5) 0.0039(5) 0.0050(5)
C5 0.0214(7) 0.0184(6) 0.0160(6) 0.0046(5) 0.0013(5) 0.0050(5)
C6 0.0193(6) 0.0178(6) 0.0180(6) 0.0038(5) 0.0012(5) 0.0033(5)
C7 0.0198(6) 0.0119(5) 0.0167(6) 0.0030(4) 0.0031(5) 0.0037(5)
C8 0.0204(6) 0.0168(6) 0.0163(6) 0.0044(5) 0.0012(5) 0.0053(5)
C9 0.0176(6) 0.0193(6) 0.0189(6) 0.0033(5) 0.0017(5) 0.0045(5)
C10 0.0186(6) 0.0168(6) 0.0184(6) 0.0058(5) 0.0035(5) 0.0049(5)
N11 0.0209(5) 0.0144(5) 0.0139(5) 0.0042(4) 0.0028(4) 0.0042(4)
C12 0.0204(6) 0.0197(6) 0.0164(6) 0.0060(5) 0.0038(5) 0.0055(5)
C13 0.0212(6) 0.0178(6) 0.0133(6) 0.0022(5) 0.0033(5) 0.0040(5)
C14 0.0231(7) 0.0169(6) 0.0157(6) 0.0053(5) 0.0024(5) 0.0008(5)
C15 0.0194(6) 0.0193(6) 0.0155(6) 0.0032(5) 0.0008(5) 0.0005(5)
C16 0.0211(6) 0.0174(6) 0.0135(5) 0.0022(5) 0.0027(5) 0.0035(5)
C17 0.0218(7) 0.0177(6) 0.0185(6) 0.0049(5) 0.0042(5) 0.0009(5)
C18 0.0182(6) 0.0198(6) 0.0178(6) 0.0040(5) 0.0020(5) 0.0005(5)
C19 0.0213(6) 0.0179(6) 0.0152(6) 0.0037(5) 0.0037(5) 0.0026(5)
O20 0.0270(5) 0.0210(5) 0.0236(5) 0.0114(4) 0.0042(4) 0.0045(4)
O21 0.0209(5) 0.0290(5) 0.0312(6) 0.0103(4) -0.0010(4) 0.0034(4)
C22 0.0195(6) 0.0164(6) 0.0175(6) 0.0018(5) -0.0002(5) 0.0040(5)
C23 0.0178(6) 0.0146(6) 0.0179(6) 0.0029(5) 0.0018(5) 0.0021(5)
N24 0.0198(5) 0.0140(5) 0.0148(5) 0.0037(4) 0.0027(4) 0.0022(4)
C25 0.0188(6) 0.0173(6) 0.0156(6) 0.0033(5) 0.0032(5) 0.0031(5)
C26 0.0192(6) 0.0190(6) 0.0149(6) 0.0023(5) 0.0030(5) 0.0032(5)
C27 0.0166(6) 0.0237(7) 0.0230(7) 0.0068(5) 0.0028(5) 0.0039(5)
C28 0.0204(7) 0.0216(6) 0.0221(6) 0.0071(5) 0.0031(5) 0.0058(5)
C29 0.0192(6) 0.0231(6) 0.0160(6) 0.0041(5) 0.0026(5) 0.0020(5)
C30 0.0158(7) 0.0493(10) 0.0376(9) 0.0265(8) 0.0056(6) 0.0072(7)
C31 0.0197(7) 0.0439(9) 0.0357(8) 0.0268(7) 0.0060(6) 0.0098(6)
C32 0.0188(6) 0.0237(6) 0.0175(6) 0.0045(5) 0.0017(5) 0.0037(5)
O33 0.0272(6) 0.0376(6) 0.0329(6) 0.0217(5) 0.0085(5) 0.0068(5)
O34 0.0181(5) 0.0491(7) 0.0274(6) 0.0158(5) 0.0017(4) -0.0006(5)
C35 0.0164(6) 0.0153(6) 0.0200(6) 0.0049(5) 0.0030(5) 0.0021(5)
C36 0.0185(6) 0.0136(5) 0.0176(6) 0.0011(5) 0.0024(5) 0.0038(5)
C37 0.0195(7) 0.0184(6) 0.0207(6) 0.0077(5) 0.0042(5) 0.0018(5)
C38 0.0162(6) 0.0201(6) 0.0234(6) 0.0064(5) 0.0030(5) 0.0018(5)
C39 0.0185(6) 0.0165(6) 0.0167(6) 0.0023(5) 0.0024(5) 0.0019(5)
C40 0.0183(6) 0.0181(6) 0.0173(6) 0.0047(5) 0.0045(5) 0.0014(5)
C41 0.0162(6) 0.0180(6) 0.0187(6) 0.0024(5) 0.0038(5) 0.0023(5)
C42 0.0182(6) 0.0167(6) 0.0193(6) 0.0035(5) 0.0029(5) 0.0013(5)
O43 0.0203(5) 0.0307(6) 0.0302(6) 0.0188(5) 0.0040(4) 0.0022(4)
O44 0.0171(5) 0.0269(5) 0.0257(5) 0.0117(4) 0.0015(4) 0.0016(4)

loop_
_atom_type_symbol
_atom_type_description
_atom_type_scat_dispersion_real
_atom_type_scat_dispersion_imag
_atom_type_scat_source
C C 0.0033 0.0016 'International Tables Vol C Tables 4.2.6.8 and 6.1.1.4'
H H 0.0000 0.0000 'International Tables Vol C Tables 4.2.6.8 and 6.1.1.4'
N N 0.0061 0.0033 'International Tables Vol C Tables 4.2.6.8 and 6.1.1.4'
O O 0.0106 0.0060 'International Tables Vol C Tables 4.2.6.8 and 6.1.1.4'

loop_
_geom_angle_atom_site_label_1
_geom_angle_atom_site_label_2
_geom_angle_atom_site_label_3
_geom_angle
C2 O1 H1 116.5(16)
O1 C2 C4 117.79(12)
O3 C2 O1 123.40(13)
O3 C2 C4 118.80(12)
C5 C4 C2 120.26(12)
C5 C4 C9 119.79(12)
C9 C4 C2 119.92(12)
C4 C5 H5 120.1
C6 C5 C4 119.77(12)
C6 C5 H5 120.1
C5 C6 H6 119.7
C5 C6 C7 120.69(13)
C7 C6 H6 119.7
C6 C7 C8 119.05(12)
C6 C7 C10 120.63(12)
C8 C7 C10 120.23(11)
C7 C8 H8 119.7
C9 C8 C7 120.55(12)
C9 C8 H8 119.7
C4 C9 H9 120.0
C8 C9 C4 120.08(13)
C8 C9 H9 120.0
C7 C10 H10A 109.3
C7 C10 H10B 109.3
H10A C10 H10B 107.9
N11 C10 C7 111.71(11)
N11 C10 H10A 109.3
N11 C10 H10B 109.3
C10 N11 C12 111.82(10)
C10 N11 C22 111.44(10)
C12 N11 C22 112.82(11)
N11 C12 H12A 109.4
N11 C12 H12B 109.4
N11 C12 C13 111.30(11)
H12A C12 H12B 108.0
C13 C12 H12A 109.4
C13 C12 H12B 109.4
C14 C13 C12 119.61(12)
C18 C13 C12 121.43(12)
C18 C13 C14 118.96(12)
C13 C14 H14 119.6
C15 C14 C13 120.83(12)
C15 C14 H14 119.6
C14 C15 H15 120.2
C14 C15 C16 119.63(13)
C16 C15 H15 120.2
C15 C16 C19 119.06(12)
C17 C16 C15 120.03(13)
C17 C16 C19 120.91(12)
C16 C17 H17 120.2
C18 C17 C16 119.61(12)
C18 C17 H17 120.2
C13 C18 H18 119.6
C17 C18 C13 120.90(13)
C17 C18 H18 119.6
O20 C19 C16 115.97(12)
O21 C19 C16 120.80(12)
O21 C19 O20 123.23(13)
C19 O20 H20 110.8(14)
N11 C22 H22A 109.2
N11 C22 H22B 109.2
N11 C22 C23 112.17(11)
H22A C22 H22B 107.9
C23 C22 H22A 109.2
C23 C22 H22B 109.2
C22 C23 H23A 108.4
C22 C23 H23B 108.4
H23A C23 H23B 107.5
N24 C23 C22 115.45(11)
N24 C23 H23A 108.4
N24 C23 H23B 108.4
C23 N24 C25 113.92(10)
C35 N24 C23 112.93(10)
C35 N24 C25 113.43(11)
N24 C25 H25A 109.4
N24 C25 H25B 109.4
N24 C25 C26 111.37(11)
H25A C25 H25B 108.0
C26 C25 H25A 109.4
C26 C25 H25B 109.4
C27 C26 C25 121.30(12)
C27 C26 C31 118.44(13)
C31 C26 C25 120.21(12)
C26 C27 H27 119.5
C26 C27 C28 121.04(13)
C28 C27 H27 119.5
C27 C28 H28 120.0
C29 C28 C27 120.01(13)
C29 C28 H28 120.0
C28 C29 C30 119.33(13)
C28 C29 C32 120.45(12)
C30 C29 C32 120.21(13)
C29 C30 H30 119.9
C31 C30 C29 120.29(14)
C31 C30 H30 119.9
C26 C31 H31 119.6
C30 C31 C26 120.87(14)
C30 C31 H31 119.6
O33 C32 C29 118.00(13)
O34 C32 C29 118.81(12)
O34 C32 O33 123.17(13)
C32 O33 H33 113.1(15)
N24 C35 H35A 108.9
N24 C35 H35B 108.9
N24 C35 C36 113.25(11)
H35A C35 H35B 107.7
C36 C35 H35A 108.9
C36 C35 H35B 108.9
C37 C36 C35 121.84(12)
C41 C36 C35 119.11(12)
C41 C36 C37 118.81(12)
C36 C37 H37 119.8
C38 C37 C36 120.46(12)
C38 C37 H37 119.8
C37 C38 H38 119.9
C37 C38 C39 120.21(13)
C39 C38 H38 119.9
C38 C39 C42 119.94(12)
C40 C39 C38 119.61(13)
C40 C39 C42 120.44(12)
C39 C40 H40 120.2
C41 C40 C39 119.63(12)
C41 C40 H40 120.2
C36 C41 H41 119.4
C40 C41 C36 121.16(12)
C40 C41 H41 119.4
O43 C42 C39 115.18(12)
O44 C42 C39 121.68(12)
O44 C42 O43 123.13(13)
C42 O43 H43 112.4(15)

loop_
_geom_bond_atom_site_label_1
_geom_bond_atom_site_label_2
_geom_bond_distance
O1 C2 1.2731(17)
O1 H1 0.897(16)
C2 O3 1.2657(18)
C2 C4 1.4816(19)
C4 C5 1.3952(19)
C4 C9 1.3975(19)
C5 H5 0.9500
C5 C6 1.3907(19)
C6 H6 0.9500
C6 C7 1.3954(18)
C7 C8 1.3983(19)
C7 C10 1.5187(18)
C8 H8 0.9500
C8 C9 1.3848(19)
C9 H9 0.9500
C10 H10A 0.9900
C10 H10B 0.9900
C10 N11 1.4595(17)
N11 C12 1.4621(16)
N11 C22 1.4714(17)
C12 H12A 0.9900
C12 H12B 0.9900
C12 C13 1.5122(18)
C13 C14 1.3965(19)
C13 C18 1.3934(19)
C14 H14 0.9500
C14 C15 1.3859(19)
C15 H15 0.9500
C15 C16 1.4011(19)
C16 C17 1.3938(19)
C16 C19 1.4811(19)
C17 H17 0.9500
C17 C18 1.3902(19)
C18 H18 0.9500
C19 O20 1.3045(17)
C19 O21 1.2411(18)
O20 H20 0.880(15)
C22 H22A 0.9900
C22 H22B 0.9900
C22 C23 1.5342(18)
C23 H23A 0.9900
C23 H23B 0.9900
C23 N24 1.4626(16)
N24 C25 1.4641(17)
N24 C35 1.4568(16)
C25 H25A 0.9900
C25 H25B 0.9900
C25 C26 1.5089(18)
C26 C27 1.3894(19)
C26 C31 1.393(2)
C27 H27 0.9500
C27 C28 1.3919(19)
C28 H28 0.9500
C28 C29 1.3838(19)
C29 C30 1.396(2)
C29 C32 1.4786(19)
C30 H30 0.9500
C30 C31 1.381(2)
C31 H31 0.9500
C32 O33 1.2754(18)
C32 O34 1.2618(18)
O33 H33 0.914(16)
C35 H35A 0.9900
C35 H35B 0.9900
C35 C36 1.5137(19)
C36 C37 1.3961(19)
C36 C41 1.3946(18)
C37 H37 0.9500
C37 C38 1.3871(19)
C38 H38 0.9500
C38 C39 1.3980(18)
C39 C40 1.3955(19)
C39 C42 1.4798(19)
C40 H40 0.9500
C40 C41 1.3864(19)
C41 H41 0.9500
C42 O43 1.3013(17)
C42 O44 1.2417(17)
O43 H43 0.870(15)

loop_
_geom_hbond_atom_site_label_D
_geom_hbond_atom_site_label_H
_geom_hbond_atom_site_label_A
_geom_hbond_distance_DH
_geom_hbond_distance_HA
_geom_hbond_distance_DA
_geom_hbond_angle_DHA
_geom_hbond_site_symmetry_A
O20 H20 O44 0.880(15) 1.785(15) 2.6613(17) 174(2) 2_756
O1 H1 O34 0.897(16) 1.703(16) 2.5987(17) 177(2) 2_775
O33 H33 O3 0.914(16) 1.702(17) 2.6108(17) 172(2) 2_775
O43 H43 O21 0.870(15) 1.723(16) 2.5926(17) 177(2) 2_756

loop_
_geom_torsion_atom_site_label_1
_geom_torsion_atom_site_label_2
_geom_torsion_atom_site_label_3
_geom_torsion_atom_site_label_4
_geom_torsion
O1 C2 C4 C5 10.91(19)
O1 C2 C4 C9 -167.20(13)
C2 C4 C5 C6 -177.18(12)
C2 C4 C9 C8 175.99(12)
O3 C2 C4 C5 -170.12(13)
O3 C2 C4 C9 11.8(2)
C4 C5 C6 C7 1.7(2)
C5 C4 C9 C8 -2.1(2)
C5 C6 C7 C8 -3.18(19)
C5 C6 C7 C10 173.39(12)
C6 C7 C8 C9 1.97(19)
C6 C7 C10 N11 144.79(12)
C7 C8 C9 C4 0.7(2)
C7 C10 N11 C12 161.22(11)
C7 C10 N11 C22 -71.47(14)
C8 C7 C10 N11 -38.68(17)
C9 C4 C5 C6 0.9(2)
C10 C7 C8 C9 -174.62(12)
C10 N11 C12 C13 -167.57(11)
C10 N11 C22 C23 126.83(12)
N11 C12 C13 C14 55.76(16)
N11 C12 C13 C18 -124.27(14)
N11 C22 C23 N24 177.62(10)
C12 N11 C22 C23 -106.41(13)
C12 C13 C14 C15 -178.05(12)
C12 C13 C18 C17 178.52(12)
C13 C14 C15 C16 -0.6(2)
C14 C13 C18 C17 -1.5(2)
C14 C15 C16 C17 -1.22(19)
C14 C15 C16 C19 178.99(12)
C15 C16 C17 C18 1.7(2)
C15 C16 C19 O20 172.64(12)
C15 C16 C19 O21 -7.90(19)
C16 C17 C18 C13 -0.3(2)
C17 C16 C19 O20 -7.15(18)
C17 C16 C19 O21 172.31(13)
C18 C13 C14 C15 1.98(19)
C19 C16 C17 C18 -178.53(12)
C22 N11 C12 C13 65.88(15)
C22 C23 N24 C25 57.79(15)
C22 C23 N24 C35 -73.51(14)
C23 N24 C25 C26 64.37(14)
C23 N24 C35 C36 -78.54(14)
N24 C25 C26 C27 -133.76(13)
N24 C25 C26 C31 49.02(18)
N24 C35 C36 C37 -26.54(17)
N24 C35 C36 C41 159.26(11)
C25 N24 C35 C36 149.91(11)
C25 C26 C27 C28 -175.55(13)
C25 C26 C31 C30 176.03(16)
C26 C27 C28 C29 -0.7(2)
C27 C26 C31 C30 -1.3(3)
C27 C28 C29 C30 -0.8(2)
C27 C28 C29 C32 177.71(13)
C28 C29 C30 C31 1.2(3)
C28 C29 C32 O33 -5.4(2)
C28 C29 C32 O34 176.08(13)
C29 C30 C31 C26 -0.2(3)
C30 C29 C32 O33 173.12(15)
C30 C29 C32 O34 -5.4(2)
C31 C26 C27 C28 1.7(2)
C32 C29 C30 C31 -177.28(16)
C35 N24 C25 C26 -164.57(10)
C35 C36 C37 C38 -171.60(12)
C35 C36 C41 C40 170.68(12)
C36 C37 C38 C39 0.6(2)
C37 C36 C41 C40 -3.70(19)
C37 C38 C39 C40 -2.7(2)
C37 C38 C39 C42 176.08(13)
C38 C39 C40 C41 1.7(2)
C38 C39 C42 O43 -174.92(13)
C38 C39 C42 O44 4.1(2)
C39 C40 C41 C36 1.6(2)
C40 C39 C42 O43 3.88(19)
C40 C39 C42 O44 -177.09(13)
C41 C36 C37 C38 2.6(2)
C42 C39 C40 C41 -177.13(12)
